data_1531062
loop_
_publ_author_name
'Akashi, H.'
'Nishiura, M.'
'Shibahara, T.'
'Mori, M.'

_publ_section_title
;
 Effect of outer sphere anions on the structure and color of
 nitrosylpentaamminechromium complex
;
_journal_name_full 'Inorganica Chimica Acta'
_journal_page_first 290
_journal_page_last 295
_journal_volume 331
_journal_year 2002
_chemical_formula_sum 'Cl2 Cr H15 N6 O'
_chemical_name_systematic '(Cr (N O) (N H3)5) Cl2'
_space_group_IT_number 63
_symmetry_space_group_name_Hall '-C 2c 2'
_symmetry_space_group_name_H-M 'C m c m'
_cell_angle_alpha 90
_cell_angle_beta 90
_cell_angle_gamma 90
_cell_formula_units_Z 4
_cell_length_a 10.0236
_cell_length_b 9.098
_cell_length_c 10.357
_cell_volume 944.504
_citation_journal_id_ASTM ICHAA3
_cod_data_source_file Akashi_ICHAA3_2002_288.cif
_cod_data_source_block H15Cl2Cr1N6O1
_cod_original_cell_volume 944.5036
_cod_original_formula_sum 'H15 Cl2 Cr1 N6 O1'
_cod_database_code 1531062

loop_
_symmetry_equiv_pos_as_xyz
x,y,z
-x,-y,z+1/2
x,-y,-z
-x,y,-z+1/2
-x,-y,-z
x,y,-z-1/2
-x,y,z
x,-y,z-1/2
x+1/2,y+1/2,z
-x+1/2,-y+1/2,z+1/2
x+1/2,-y+1/2,-z
-x+1/2,y+1/2,-z+1/2
-x+1/2,-y+1/2,-z
x+1/2,y+1/2,-z-1/2
-x+1/2,y+1/2,z
x+1/2,-y+1/2,z-1/2

loop_
_atom_site_label
_atom_site_type_symbol
_atom_site_fract_x
_atom_site_fract_y
_atom_site_fract_z
_atom_site_occupancy
_atom_site_U_iso_or_equiv
Cl1 Cl-1 0.2169 0.5 0 1 0.0
O1 O-2 0.5 0.6151 0.75 1 0.0
Cr1 Cr+3 0.5 0.3007 0.75 1 0.0
H3 H+1 0.2673 0.1829 0.75 1 0.0
H1 H+1 0.5894 0.0334 0.75 0.5 0.0
H4 H+1 0.2574 0.3302 0.8249 1 0.0
H6 H+1 0.4218 0.3356 0.9838 1 0.0
H5 H+1 0.5 0.1896 0.9776 1 0.0
H2 H+1 0.4553 0.0334 0.8249 0.5 0.0
N3 N-3 0.2922 0.2837 0.75 1 0.0
N2 N-3 0.5 0.0684 0.75 1 0.0
N1 N+1 0.5 0.4866 0.75 1 0.0
N4 N-3 0.5 0.2896 0.9513 1 0.0
